data_4308703
loop_
_publ_author_name
'Timothy J. Boyle'
'Scott D. Bunge'
'Paul G. Clem'
'Jacob Richardson'
'Jeffrey T. Dawley'
'Leigh Anna M. Ottley'
'Mark A. Rodriguez'
'Bruce A. Tuttle'
'Gabriel R. Avilucea'
'Ralph G. Tissot'

_publ_section_title
;
Synthesis and Characterization of a Family of Structurally Characterized
Dysprosium Alkoxides for Improved Fatigue-Resistance Characteristics of
PDyZT Thin Films
;
_journal_name_full 'Inorganic Chemistry'
_journal_page_first 1588
_journal_page_last 1600
_journal_paper_doi 10.1021/ic048550b
_journal_volume 44
_journal_year 2005
_chemical_formula_sum 'C70 H77 Dy O7 Si3'
_chemical_formula_weight 1277.09
_chemical_name_common '(20) Dy(TPS)3(THF)3*(THF)'
_chemical_name_systematic
; 
 ? 
;
_space_group_IT_number 4
_symmetry_cell_setting monoclinic
_symmetry_space_group_name_Hall 'P 2yb'
_symmetry_space_group_name_H-M 'P 1 21 1'
_atom_sites_solution_hydrogens geom
_atom_sites_solution_primary direct
_atom_sites_solution_secondary difmap
_audit_creation_method SHELXL-97
_cell_angle_alpha 90.00
_cell_angle_beta 115.6790(10)
_cell_angle_gamma 90.00
_cell_formula_units_Z 2
_cell_length_a 14.5532(15)
_cell_length_b 16.4016(17)
_cell_length_c 14.8835(15)
_cell_measurement_temperature 168(2)
_cell_volume 3201.8(6)
_computing_cell_refinement 'Bruker SMART'
_computing_data_collection 'Bruker SMART'
_computing_data_reduction 'Bruker SAINT'
_computing_molecular_graphics 'Bruker SHELXTL'
_computing_publication_material 'Bruker SHELXTL'
_computing_structure_refinement 'SHELXL-97 (Sheldrick, 1997)'
_computing_structure_solution 'SHELXS-97 (Sheldrick, 1990)'
_diffrn_ambient_temperature 168(2)
_diffrn_measured_fraction_theta_full 0.922
_diffrn_measured_fraction_theta_max 0.922
_diffrn_measurement_device_type 'CCD area detector'
_diffrn_measurement_method 'phi and omega scans'
_diffrn_radiation_monochromator graphite
_diffrn_radiation_source 'fine-focus sealed tube'
_diffrn_radiation_type MoK\a
_diffrn_radiation_wavelength 0.71073
_diffrn_reflns_av_R_equivalents 0.0200
_diffrn_reflns_av_sigmaI/netI 0.0469
_diffrn_reflns_limit_h_max 19
_diffrn_reflns_limit_h_min -18
_diffrn_reflns_limit_k_max 21
_diffrn_reflns_limit_k_min -20
_diffrn_reflns_limit_l_max 19
_diffrn_reflns_limit_l_min -18
_diffrn_reflns_number 26917
_diffrn_reflns_theta_full 28.22
_diffrn_reflns_theta_max 28.22
_diffrn_reflns_theta_min 1.63
_exptl_absorpt_coefficient_mu 1.275
_exptl_absorpt_correction_type none
_exptl_crystal_colour colorless
_exptl_crystal_density_diffrn 1.325
_exptl_crystal_density_meas 0
_exptl_crystal_density_method 'not measured'
_exptl_crystal_description irregular
_exptl_crystal_F_000 1322
_exptl_crystal_size_max 0.514
_exptl_crystal_size_mid 0.150
_exptl_crystal_size_min 0.050
_refine_diff_density_max 1.042
_refine_diff_density_min -0.459
_refine_diff_density_rms 0.063
_refine_ls_abs_structure_details 'Flack H D (1983), Acta Cryst. A39, 876-881'
_refine_ls_abs_structure_Flack -0.004(5)
_refine_ls_extinction_method none
_refine_ls_goodness_of_fit_ref 0.999
_refine_ls_hydrogen_treatment mixed
_refine_ls_matrix_type full
_refine_ls_number_parameters 730
_refine_ls_number_reflns 13758
_refine_ls_number_restraints 1
_refine_ls_restrained_S_all 0.999
_refine_ls_R_factor_all 0.0300
_refine_ls_R_factor_gt 0.0279
_refine_ls_shift/su_max 0.087
_refine_ls_shift/su_mean 0.006
_refine_ls_structure_factor_coef Fsqd
_refine_ls_weighting_details 'calc w=1/[\s^2^(Fo^2^)+(0.0271P)^2^+0.0000P] where P=(Fo^2^+2Fc^2^)/3'
_refine_ls_weighting_scheme calc
_refine_ls_wR_factor_gt 0.0633
_refine_ls_wR_factor_ref 0.0641
_reflns_number_gt 12929
_reflns_number_total 13758
_reflns_threshold_expression >2sigma(I)
_cod_data_source_file ic048550bsi20041015_025718_16.cif
_cod_data_source_block tjb218p
_cod_depositor_comments
;
The following automatic conversions were performed:
'_symmetry_cell_setting' value 'Monoclinic' changed to 'monoclinic'
according to '/home/saulius/struct/CIF-dictionaries/cif_core.dic'
dictionary named 'cif_core.dic' version 2.4.1 from 2010-06-29.

Automatic conversion script
Id: cif_fix_enum 1527 2010-12-29 10:47:43Z saulius 
;
_cod_database_code 4308703

loop_
_symmetry_equiv_pos_as_xyz
'x, y, z'
'-x, y+1/2, -z'

loop_
_atom_site_label
_atom_site_type_symbol
_atom_site_fract_x
_atom_site_fract_y
_atom_site_fract_z
_atom_site_U_iso_or_equiv
_atom_site_adp_type
_atom_site_occupancy
_atom_site_symmetry_multiplicity
_atom_site_calc_flag
_atom_site_refinement_flags
_atom_site_disorder_assembly
_atom_site_disorder_group
Dy1 Dy 0.293741(8) 0.246137(11) 0.179593(8) 0.02781(4) Uani 1 1 d . . .
Si1 Si 0.23915(7) 0.39699(5) 0.33656(6) 0.03341(18) Uani 1 1 d . . .
Si2 Si 0.54988(6) 0.31766(6) 0.21692(6) 0.03364(19) Uani 1 1 d . . .
Si3 Si 0.14551(7) 0.33901(5) -0.06951(6) 0.03524(19) Uani 1 1 d . . .
O1 O 0.26045(16) 0.33045(13) 0.26922(17) 0.0402(5) Uani 1 1 d . . .
O2 O 0.44251(16) 0.28513(14) 0.20587(16) 0.0402(5) Uani 1 1 d . . .
O3 O 0.20483(17) 0.29099(13) 0.03259(16) 0.0412(5) Uani 1 1 d . . .
O4 O 0.37077(18) 0.15335(16) 0.32164(19) 0.0541(7) Uani 1 1 d . . .
O5 O 0.3237(2) 0.12250(15) 0.10105(19) 0.0518(6) Uani 1 1 d . . .
O6 O 0.14320(17) 0.16967(14) 0.16229(19) 0.0461(6) Uani 1 1 d . . .
O7 O 0.0051(3) 1.0651(3) 0.4341(4) 0.1203(16) Uani 1 1 d . . .
C1 C 0.1123(2) 0.3784(2) 0.3384(2) 0.0390(7) Uani 1 1 d . . .
C2 C 0.0995(3) 0.3142(3) 0.3924(3) 0.0523(9) Uani 1 1 d . . .
H2 H 0.1575 0.2835 0.4346 0.063 Uiso 1 1 calc R . .
C3 C 0.0052(3) 0.2933(3) 0.3870(3) 0.0681(12) Uani 1 1 d . . .
H3 H -0.0014 0.2481 0.4237 0.082 Uiso 1 1 calc R . .
C4 C -0.0788(3) 0.3384(3) 0.3281(3) 0.0726(14) Uani 1 1 d . . .
H4 H -0.1436 0.3254 0.3253 0.087 Uiso 1 1 calc R . .
C5 C -0.0691(3) 0.4021(3) 0.2734(3) 0.0695(13) Uani 1 1 d . . .
H5 H -0.1275 0.4327 0.2315 0.083 Uiso 1 1 calc R . .
C6 C 0.0265(3) 0.4221(3) 0.2791(3) 0.0501(9) Uani 1 1 d . . .
H6 H 0.0325 0.4667 0.2414 0.060 Uiso 1 1 calc R . .
C7 C 0.2360(2) 0.5019(2) 0.2839(2) 0.0376(7) Uani 1 1 d . . .
C8 C 0.2390(3) 0.5730(2) 0.3356(3) 0.0514(9) Uani 1 1 d . . .
H8 H 0.2444 0.5694 0.4015 0.062 Uiso 1 1 calc R . .
C9 C 0.2344(4) 0.6490(2) 0.2937(4) 0.0642(11) Uani 1 1 d . . .
H9 H 0.2344 0.6967 0.3299 0.077 Uiso 1 1 calc R . .
C10 C 0.2300(3) 0.6558(3) 0.1999(3) 0.0600(11) Uani 1 1 d . . .
H10 H 0.2284 0.7080 0.1716 0.072 Uiso 1 1 calc R . .
C11 C 0.2277(3) 0.5865(3) 0.1471(3) 0.0548(11) Uani 1 1 d . . .
H11 H 0.2244 0.5908 0.0821 0.066 Uiso 1 1 calc R . .
C12 C 0.2304(2) 0.5108(2) 0.1883(3) 0.0422(8) Uani 1 1 d . . .
H12 H 0.2284 0.4634 0.1507 0.051 Uiso 1 1 calc R . .
C13 C 0.3409(3) 0.3907(2) 0.4692(3) 0.0538(10) Uani 1 1 d . . .
C14 C 0.3223(4) 0.4161(4) 0.5500(3) 0.0794(15) Uani 1 1 d . . .
H14 H 0.2580 0.4386 0.5386 0.095 Uiso 1 1 calc R . .
C15 C 0.3986(6) 0.4083(5) 0.6468(4) 0.118(3) Uani 1 1 d . . .
H15 H 0.3860 0.4248 0.7016 0.142 Uiso 1 1 calc R . .
C16 C 0.4910(7) 0.3771(5) 0.6630(5) 0.140(4) Uani 1 1 d . . .
H16 H 0.5427 0.3718 0.7293 0.168 Uiso 1 1 calc R . .
C17 C 0.5102(5) 0.3534(4) 0.5848(6) 0.126(3) Uani 1 1 d . . .
H17 H 0.5753 0.3322 0.5969 0.152 Uiso 1 1 calc R . .
C18 C 0.4347(4) 0.3600(3) 0.4875(4) 0.0785(16) Uani 1 1 d . . .
H18 H 0.4485 0.3430 0.4335 0.094 Uiso 1 1 calc R . .
C19 C 0.5645(2) 0.4296(2) 0.2472(2) 0.0385(7) Uani 1 1 d . . .
C20 C 0.4908(3) 0.4718(2) 0.2637(3) 0.0483(9) Uani 1 1 d . . .
H20 H 0.4330 0.4431 0.2612 0.058 Uiso 1 1 calc R . .
C21 C 0.4991(3) 0.5544(3) 0.2837(3) 0.0628(11) Uani 1 1 d . . .
H21 H 0.4470 0.5815 0.2945 0.075 Uiso 1 1 calc R . .
C22 C 0.5808(4) 0.5976(3) 0.2882(3) 0.0652(12) Uani 1 1 d . . .
H22 H 0.5858 0.6545 0.3012 0.078 Uiso 1 1 calc R . .
C23 C 0.6572(4) 0.5567(3) 0.2735(4) 0.0707(13) Uani 1 1 d . . .
H23 H 0.7155 0.5854 0.2775 0.085 Uiso 1 1 calc R . .
C24 C 0.6476(3) 0.4743(3) 0.2530(3) 0.0574(10) Uani 1 1 d . . .
H24 H 0.6998 0.4473 0.2424 0.069 Uiso 1 1 calc R . .
C25 C 0.6578(2) 0.2634(2) 0.3203(2) 0.0381(10) Uani 1 1 d . . .
C26 C 0.7075(3) 0.2962(3) 0.4148(3) 0.0569(10) Uani 1 1 d . . .
H26 H 0.6887 0.3484 0.4287 0.068 Uiso 1 1 calc R . .
C27 C 0.7861(3) 0.2521(6) 0.4905(3) 0.0845(18) Uani 1 1 d . . .
H27 H 0.8205 0.2756 0.5549 0.101 Uiso 1 1 calc R . .
C28 C 0.8137(4) 0.1767(4) 0.4732(4) 0.093(2) Uani 1 1 d . . .
H28 H 0.8659 0.1472 0.5253 0.112 Uiso 1 1 calc R . .
C29 C 0.7656(4) 0.1443(3) 0.3809(4) 0.0814(16) Uani 1 1 d . . .
H29 H 0.7850 0.0920 0.3679 0.098 Uiso 1 1 calc R . .
C30 C 0.6882(3) 0.1868(3) 0.3049(3) 0.0584(11) Uani 1 1 d . . .
H30 H 0.6553 0.1626 0.2407 0.070 Uiso 1 1 calc R . .
C31 C 0.5642(2) 0.2988(2) 0.0987(2) 0.0370(7) Uani 1 1 d . . .
C32 C 0.6587(3) 0.3022(2) 0.0945(3) 0.0457(8) Uani 1 1 d . . .
H32 H 0.7180 0.3164 0.1528 0.055 Uiso 1 1 calc R . .
C33 C 0.6674(3) 0.2854(2) 0.0073(3) 0.0553(10) Uani 1 1 d . . .
H33 H 0.7323 0.2877 0.0066 0.066 Uiso 1 1 calc R . .
C34 C 0.5835(3) 0.2655(3) -0.0772(3) 0.0619(13) Uani 1 1 d . . .
H34 H 0.5900 0.2535 -0.1367 0.074 Uiso 1 1 calc R . .
C35 C 0.4894(3) 0.2627(3) -0.0767(3) 0.0622(14) Uani 1 1 d . . .
H35 H 0.4308 0.2494 -0.1360 0.075 Uiso 1 1 calc R . .
C36 C 0.4799(3) 0.2794(2) 0.0105(3) 0.0475(9) Uani 1 1 d . . .
H36 H 0.4143 0.2776 0.0097 0.057 Uiso 1 1 calc R . .
C37 C 0.2140(3) 0.4359(2) -0.0695(3) 0.0393(7) Uani 1 1 d . . .
C38 C 0.3117(3) 0.4504(2) 0.0022(3) 0.0408(8) Uani 1 1 d . . .
H38 H 0.3428 0.4115 0.0539 0.049 Uiso 1 1 calc R . .
C39 C 0.3658(3) 0.5190(3) 0.0016(3) 0.0526(10) Uani 1 1 d . . .
H39 H 0.4334 0.5261 0.0517 0.063 Uiso 1 1 calc R . .
C40 C 0.3229(4) 0.5766(3) -0.0702(3) 0.0634(11) Uani 1 1 d . . .
H40 H 0.3598 0.6244 -0.0702 0.076 Uiso 1 1 calc R . .
C41 C 0.2252(4) 0.5648(3) -0.1432(4) 0.0696(12) Uani 1 1 d . . .
H41 H 0.1949 0.6042 -0.1944 0.083 Uiso 1 1 calc R . .
C42 C 0.1710(3) 0.4957(3) -0.1422(3) 0.0586(10) Uani 1 1 d . . .
H42 H 0.1031 0.4890 -0.1920 0.070 Uiso 1 1 calc R . .
C43 C 0.1323(3) 0.2776(2) -0.1817(2) 0.0422(8) Uani 1 1 d . . .
C44 C 0.1860(3) 0.2972(3) -0.2366(3) 0.0547(10) Uani 1 1 d . . .
H44 H 0.2313 0.3424 -0.2176 0.066 Uiso 1 1 calc R . .
C45 C 0.1735(4) 0.2507(5) -0.3194(3) 0.0795(14) Uani 1 1 d . . .
H45 H 0.2091 0.2648 -0.3577 0.095 Uiso 1 1 calc R . .
C46 C 0.1100(5) 0.1846(4) -0.3455(4) 0.093(2) Uani 1 1 d . . .
H46 H 0.1022 0.1530 -0.4018 0.112 Uiso 1 1 calc R . .
C47 C 0.0577(4) 0.1634(3) -0.2920(3) 0.0758(15) Uani 1 1 d . . .
H47 H 0.0140 0.1172 -0.3103 0.091 Uiso 1 1 calc R . .
C48 C 0.0693(3) 0.2099(2) -0.2115(3) 0.0601(11) Uani 1 1 d . . .
H48 H 0.0326 0.1951 -0.1744 0.072 Uiso 1 1 calc R . .
C49 C 0.0114(3) 0.3634(2) -0.0891(2) 0.0399(7) Uani 1 1 d . . .
C50 C -0.0722(3) 0.3626(2) -0.1833(3) 0.0467(8) Uani 1 1 d . . .
H50 H -0.0617 0.3509 -0.2407 0.056 Uiso 1 1 calc R . .
C51 C -0.1698(3) 0.3786(3) -0.1939(3) 0.0594(10) Uani 1 1 d . . .
H51 H -0.2254 0.3778 -0.2584 0.071 Uiso 1 1 calc R . .
C52 C -0.1870(4) 0.3955(3) -0.1123(4) 0.0638(13) Uani 1 1 d . . .
H52 H -0.2542 0.4062 -0.1201 0.077 Uiso 1 1 calc R . .
C53 C -0.1065(4) 0.3968(3) -0.0191(4) 0.0695(12) Uani 1 1 d . . .
H53 H -0.1185 0.4081 0.0375 0.083 Uiso 1 1 calc R . .
C54 C -0.0089(3) 0.3820(3) -0.0071(3) 0.0588(11) Uani 1 1 d . . .
H54 H 0.0460 0.3842 0.0578 0.071 Uiso 1 1 calc R . .
C55 C 0.4777(3) 0.1546(3) 0.3939(3) 0.0701(13) Uani 1 1 d . . .
H55A H 0.5217 0.1355 0.3629 0.084 Uiso 1 1 calc R . .
H55B H 0.4987 0.2105 0.4198 0.084 Uiso 1 1 calc R . .
C56 C 0.4852(5) 0.1018(6) 0.4710(6) 0.165(5) Uani 1 1 d . . .
H56A H 0.5083 0.1326 0.5343 0.198 Uiso 1 1 calc R . .
H56B H 0.5360 0.0587 0.4798 0.198 Uiso 1 1 calc R . .
C57 C 0.3854(5) 0.0644(5) 0.4471(5) 0.137(3) Uani 1 1 d . . .
H57A H 0.3858 0.0058 0.4313 0.165 Uiso 1 1 calc R . .
H57B H 0.3670 0.0702 0.5034 0.165 Uiso 1 1 calc R . .
C58 C 0.3182(5) 0.1072(6) 0.3646(5) 0.149(4) Uani 1 1 d . . .
H58A H 0.2765 0.1441 0.3847 0.179 Uiso 1 1 calc R . .
H58B H 0.2716 0.0685 0.3146 0.179 Uiso 1 1 calc R . .
C59 C 0.2764(4) 0.1076(3) -0.0047(3) 0.0795(15) Uani 1 1 d . . .
H59A H 0.2753 0.1578 -0.0421 0.095 Uiso 1 1 calc R . .
H59B H 0.2057 0.0877 -0.0270 0.095 Uiso 1 1 calc R . .
C60 C 0.3401(9) 0.0455(5) -0.0192(6) 0.170(5) Uani 1 1 d . . .
H60A H 0.2967 -0.0010 -0.0560 0.204 Uiso 1 1 calc R . .
H60B H 0.3720 0.0683 -0.0604 0.204 Uiso 1 1 calc R . .
C61 C 0.4164(5) 0.0172(4) 0.0706(6) 0.105(2) Uani 1 1 d . . .
H61A H 0.4841 0.0208 0.0701 0.126 Uiso 1 1 calc R . .
H61B H 0.4036 -0.0401 0.0828 0.126 Uiso 1 1 calc R . .
C62 C 0.4110(4) 0.0713(3) 0.1466(4) 0.0881(17) Uani 1 1 d . . .
H62A H 0.4060 0.0386 0.2002 0.106 Uiso 1 1 calc R . .
H62B H 0.4735 0.1051 0.1766 0.106 Uiso 1 1 calc R . .
C63 C 0.1021(5) 0.0986(5) 0.1123(8) 0.185(5) Uani 1 1 d . . .
H63A H 0.1396 0.0844 0.0726 0.222 Uiso 1 1 calc R . .
H63B H 0.1169 0.0551 0.1629 0.222 Uiso 1 1 calc R . .
C64 C 0.0085(5) 0.0953(5) 0.0549(8) 0.185(6) Uani 1 1 d . . .
H64A H -0.0239 0.0485 0.0720 0.222 Uiso 1 1 calc R . .
H64B H -0.0027 0.0899 -0.0153 0.222 Uiso 1 1 calc R . .
C65 C -0.0337(4) 0.1746(3) 0.0713(6) 0.120(3) Uani 1 1 d . . .
H65A H -0.0951 0.1656 0.0828 0.144 Uiso 1 1 calc R . .
H65B H -0.0513 0.2117 0.0137 0.144 Uiso 1 1 calc R . .
C66 C 0.0543(3) 0.2088(3) 0.1645(4) 0.0805(15) Uani 1 1 d . . .
H66A H 0.0584 0.2688 0.1609 0.097 Uiso 1 1 calc R . .
H66B H 0.0470 0.1939 0.2255 0.097 Uiso 1 1 calc R . .
C67 C 0.0946(5) 1.0623(3) 0.4225(5) 0.0920(17) Uani 1 1 d . . .
H67A H 0.1467 1.0980 0.4723 0.110 Uiso 1 1 calc R . .
H67B H 0.0819 1.0815 0.3551 0.110 Uiso 1 1 calc R . .
C68 C 0.1303(5) 0.9791(4) 0.4362(6) 0.112(2) Uani 1 1 d . . .
H68A H 0.1902 0.9729 0.5015 0.134 Uiso 1 1 calc R . .
H68B H 0.1505 0.9634 0.3831 0.134 Uiso 1 1 calc R . .
C69 C 0.0451(4) 0.9268(3) 0.4319(4) 0.0868(16) Uani 1 1 d . . .
H69A H 0.0697 0.8851 0.4853 0.104 Uiso 1 1 calc R . .
H69B H 0.0110 0.8992 0.3665 0.104 Uiso 1 1 calc R . .
C70 C -0.0254(4) 0.9858(3) 0.4470(4) 0.0850(15) Uani 1 1 d . . .
H70A H -0.0966 0.9755 0.3978 0.102 Uiso 1 1 calc R . .
H70B H -0.0213 0.9798 0.5148 0.102 Uiso 1 1 calc R . .

loop_
_atom_site_aniso_label
_atom_site_aniso_U_11
_atom_site_aniso_U_22
_atom_site_aniso_U_33
_atom_site_aniso_U_23
_atom_site_aniso_U_13
_atom_site_aniso_U_12
Dy1 0.02348(6) 0.02833(6) 0.02891(6) -0.00050(8) 0.00882(4) 0.00008(8)
Si1 0.0285(4) 0.0411(5) 0.0308(4) -0.0057(4) 0.0129(3) -0.0010(4)
Si2 0.0239(4) 0.0438(5) 0.0324(4) 0.0004(4) 0.0114(3) 0.0002(3)
Si3 0.0332(4) 0.0361(5) 0.0303(4) 0.0024(4) 0.0081(4) -0.0031(4)
O1 0.0384(12) 0.0414(13) 0.0438(13) -0.0100(10) 0.0207(10) -0.0027(10)
O2 0.0281(11) 0.0525(13) 0.0396(12) -0.0018(10) 0.0143(10) -0.0013(9)
O3 0.0375(12) 0.0402(12) 0.0337(12) 0.0035(10) 0.0040(10) -0.0047(10)
O4 0.0392(13) 0.0621(17) 0.0532(15) 0.0246(13) 0.0127(12) 0.0076(12)
O5 0.0560(15) 0.0441(14) 0.0528(16) -0.0114(12) 0.0211(13) 0.0052(12)
O6 0.0323(12) 0.0406(13) 0.0596(15) -0.0034(11) 0.0144(11) -0.0082(10)
O7 0.099(3) 0.076(3) 0.189(5) -0.016(3) 0.066(3) 0.009(2)
C1 0.0346(17) 0.052(2) 0.0345(17) -0.0080(15) 0.0192(14) -0.0036(14)
C2 0.045(2) 0.067(3) 0.046(2) 0.0139(19) 0.0210(17) 0.0012(18)
C3 0.057(3) 0.096(3) 0.060(3) 0.017(2) 0.033(2) -0.007(2)
C4 0.044(2) 0.125(4) 0.054(2) 0.007(3) 0.026(2) -0.019(3)
C5 0.035(2) 0.115(4) 0.057(3) 0.018(3) 0.0192(19) 0.001(2)
C6 0.0363(18) 0.070(3) 0.045(2) 0.0096(18) 0.0190(16) 0.0016(17)
C7 0.0255(15) 0.0472(19) 0.0407(18) -0.0034(15) 0.0149(14) 0.0015(13)
C8 0.061(2) 0.048(2) 0.056(2) -0.0053(18) 0.0358(19) 0.0040(18)
C9 0.083(3) 0.044(2) 0.078(3) -0.006(2) 0.047(3) 0.008(2)
C10 0.064(3) 0.048(2) 0.077(3) 0.015(2) 0.040(2) 0.014(2)
C11 0.053(3) 0.064(3) 0.050(2) 0.008(2) 0.025(2) 0.012(2)
C12 0.0366(18) 0.050(2) 0.0408(18) -0.0027(16) 0.0177(15) 0.0025(15)
C13 0.051(2) 0.053(2) 0.038(2) 0.0012(17) 0.0014(17) -0.0148(18)
C14 0.080(3) 0.110(4) 0.038(2) -0.010(2) 0.016(2) -0.024(3)
C15 0.124(6) 0.156(7) 0.041(3) -0.001(4) 0.004(3) -0.050(5)
C16 0.147(7) 0.122(6) 0.058(4) 0.016(4) -0.043(5) -0.037(5)
C17 0.078(4) 0.093(4) 0.120(6) -0.011(4) -0.040(4) 0.017(3)
C18 0.061(3) 0.061(3) 0.071(3) -0.004(2) -0.012(2) 0.014(2)
C19 0.0361(17) 0.0463(18) 0.0303(16) 0.0004(14) 0.0119(14) 0.0012(14)
C20 0.0383(18) 0.059(2) 0.042(2) -0.0102(17) 0.0124(16) -0.0003(17)
C21 0.060(3) 0.066(3) 0.050(2) -0.021(2) 0.012(2) 0.008(2)
C22 0.087(3) 0.049(2) 0.049(2) -0.006(2) 0.020(2) -0.001(2)
C23 0.081(3) 0.062(3) 0.076(3) -0.009(2) 0.040(3) -0.026(2)
C24 0.057(2) 0.053(2) 0.072(3) -0.005(2) 0.037(2) -0.0061(19)
C25 0.0248(13) 0.056(3) 0.0359(15) 0.0111(15) 0.0151(12) -0.0011(14)
C26 0.052(2) 0.072(3) 0.040(2) 0.0081(19) 0.0129(17) -0.025(2)
C27 0.060(3) 0.130(5) 0.042(2) 0.026(4) 0.0013(18) -0.043(4)
C28 0.043(2) 0.141(6) 0.080(4) 0.070(4) 0.012(3) 0.004(3)
C29 0.060(3) 0.099(4) 0.094(4) 0.053(3) 0.042(3) 0.042(3)
C30 0.043(2) 0.082(3) 0.054(2) 0.018(2) 0.0245(19) 0.016(2)
C31 0.0362(17) 0.0378(17) 0.0360(17) 0.0033(14) 0.0147(14) 0.0024(13)
C32 0.0427(19) 0.053(2) 0.046(2) 0.0003(17) 0.0236(17) -0.0033(16)
C33 0.061(2) 0.059(2) 0.062(3) 0.0034(19) 0.042(2) 0.0014(19)
C34 0.083(3) 0.070(4) 0.0428(19) 0.0091(19) 0.036(2) 0.014(2)
C35 0.067(2) 0.077(4) 0.0342(17) -0.0051(19) 0.0138(16) 0.012(2)
C36 0.0406(19) 0.059(2) 0.0370(18) -0.0027(15) 0.0110(15) 0.0046(15)
C37 0.0468(19) 0.0382(17) 0.0401(18) -0.0004(14) 0.0255(16) -0.0047(15)
C38 0.0440(19) 0.046(2) 0.0378(19) -0.0045(16) 0.0232(16) -0.0067(16)
C39 0.059(2) 0.062(2) 0.040(2) -0.0082(19) 0.0252(18) -0.019(2)
C40 0.080(3) 0.052(2) 0.069(3) -0.009(2) 0.042(3) -0.026(2)
C41 0.088(3) 0.052(2) 0.070(3) 0.020(2) 0.036(3) -0.007(2)
C42 0.055(2) 0.060(2) 0.052(2) 0.0170(19) 0.0157(19) -0.0060(19)
C43 0.0378(18) 0.0437(17) 0.0308(17) 0.0001(14) 0.0013(15) 0.0060(15)
C44 0.053(2) 0.064(3) 0.044(2) 0.0008(19) 0.0174(18) 0.0146(19)
C45 0.090(3) 0.100(4) 0.053(2) 0.004(4) 0.035(2) 0.034(4)
C46 0.107(4) 0.088(4) 0.046(3) -0.020(3) -0.002(3) 0.047(3)
C47 0.082(3) 0.061(3) 0.050(3) -0.011(2) -0.004(2) 0.010(2)
C48 0.059(3) 0.054(2) 0.043(2) -0.0057(18) -0.0004(19) 0.004(2)
C49 0.0389(17) 0.0403(18) 0.0381(18) 0.0053(14) 0.0144(15) -0.0032(14)
C50 0.0399(18) 0.049(2) 0.044(2) 0.0077(16) 0.0114(16) -0.0007(16)
C51 0.040(2) 0.066(3) 0.058(3) 0.007(2) 0.0084(19) 0.0024(19)
C52 0.049(3) 0.067(3) 0.082(4) 0.005(2) 0.035(3) 0.001(2)
C53 0.061(3) 0.094(4) 0.065(3) -0.005(2) 0.038(2) -0.001(2)
C54 0.048(2) 0.070(3) 0.060(3) 0.007(2) 0.024(2) -0.004(2)
C55 0.049(2) 0.083(3) 0.056(3) 0.016(2) 0.002(2) 0.007(2)
C56 0.067(4) 0.264(11) 0.114(6) 0.126(7) -0.008(4) -0.032(5)
C57 0.106(5) 0.174(8) 0.096(5) 0.079(5) 0.010(4) -0.026(5)
C58 0.066(4) 0.223(9) 0.126(6) 0.117(6) 0.013(4) -0.023(4)
C59 0.113(4) 0.069(3) 0.052(3) -0.024(2) 0.032(3) -0.004(3)
C60 0.321(13) 0.131(7) 0.083(5) 0.019(4) 0.110(7) 0.119(8)
C61 0.094(4) 0.095(4) 0.157(6) -0.041(4) 0.084(5) 0.005(3)
C62 0.068(3) 0.070(3) 0.114(4) -0.030(3) 0.027(3) 0.026(3)
C63 0.100(5) 0.175(8) 0.310(12) -0.184(9) 0.116(7) -0.098(5)
C64 0.065(4) 0.087(5) 0.307(13) -0.078(7) -0.011(6) 0.003(3)
C65 0.046(3) 0.071(4) 0.206(8) -0.034(4) 0.019(4) -0.011(2)
C66 0.068(3) 0.059(3) 0.117(4) -0.019(3) 0.043(3) -0.010(2)
C67 0.104(4) 0.076(3) 0.124(5) 0.009(3) 0.075(4) 0.002(3)
C68 0.084(4) 0.092(4) 0.178(7) 0.006(4) 0.074(4) 0.019(3)
C69 0.102(4) 0.076(3) 0.103(4) 0.014(3) 0.064(4) 0.016(3)
C70 0.081(4) 0.086(4) 0.101(4) 0.015(3) 0.051(3) 0.017(3)

loop_
_atom_type_symbol
_atom_type_description
_atom_type_scat_dispersion_real
_atom_type_scat_dispersion_imag
_atom_type_scat_source
C C 0.0033 0.0016 'International Tables Vol C Tables 4.2.6.8 and 6.1.1.4'
H H 0.0000 0.0000 'International Tables Vol C Tables 4.2.6.8 and 6.1.1.4'
O O 0.0106 0.0060 'International Tables Vol C Tables 4.2.6.8 and 6.1.1.4'
Si Si 0.0817 0.0704 'International Tables Vol C Tables 4.2.6.8 and 6.1.1.4'
Dy Dy -0.1892 4.4098 'International Tables Vol C Tables 4.2.6.8 and 6.1.1.4'

loop_
_geom_angle_atom_site_label_1
_geom_angle_atom_site_label_2
_geom_angle_atom_site_label_3
_geom_angle
_geom_angle_site_symmetry_1
_geom_angle_site_symmetry_3
_geom_angle_publ_flag
O1 Dy1 O2 100.40(8) . . ?
O1 Dy1 O3 102.60(9) . . ?
O2 Dy1 O3 101.64(9) . . ?
O1 Dy1 O6 87.83(8) . . ?
O2 Dy1 O6 166.17(8) . . ?
O3 Dy1 O6 87.20(8) . . ?
O1 Dy1 O4 90.35(9) . . ?
O2 Dy1 O4 88.82(8) . . ?
O3 Dy1 O4 161.43(9) . . ?
O6 Dy1 O4 79.96(8) . . ?
O1 Dy1 O5 165.63(9) . . ?
O2 Dy1 O5 87.70(9) . . ?
O3 Dy1 O5 87.17(9) . . ?
O6 Dy1 O5 82.09(9) . . ?
O4 Dy1 O5 77.86(9) . . ?
O1 Si1 C7 109.83(14) . . ?
O1 Si1 C1 110.83(13) . . ?
C7 Si1 C1 107.86(15) . . ?
O1 Si1 C13 109.89(17) . . ?
C7 Si1 C13 110.60(16) . . ?
C1 Si1 C13 107.79(17) . . ?
O2 Si2 C19 110.89(14) . . ?
O2 Si2 C25 111.16(13) . . ?
C19 Si2 C25 107.36(15) . . ?
O2 Si2 C31 110.43(13) . . ?
C19 Si2 C31 109.71(15) . . ?
C25 Si2 C31 107.18(14) . . ?
O3 Si3 C37 110.52(14) . . ?
O3 Si3 C43 112.70(14) . . ?
C37 Si3 C43 107.59(16) . . ?
O3 Si3 C49 110.43(14) . . ?
C37 Si3 C49 109.53(15) . . ?
C43 Si3 C49 105.92(16) . . ?
Si1 O1 Dy1 177.32(14) . . ?
Si2 O2 Dy1 175.39(15) . . ?
Si3 O3 Dy1 170.46(14) . . ?
C58 O4 C55 106.7(3) . . ?
C58 O4 Dy1 126.1(3) . . ?
C55 O4 Dy1 124.9(2) . . ?
C62 O5 C59 108.9(3) . . ?
C62 O5 Dy1 124.2(2) . . ?
C59 O5 Dy1 123.9(3) . . ?
C63 O6 C66 101.7(4) . . ?
C63 O6 Dy1 130.9(3) . . ?
C66 O6 Dy1 122.5(2) . . ?
C67 O7 C70 110.7(4) . . ?
C6 C1 C2 117.0(3) . . ?
C6 C1 Si1 121.9(3) . . ?
C2 C1 Si1 120.8(3) . . ?
C3 C2 C1 122.3(4) . . ?
C4 C3 C2 119.4(4) . . ?
C5 C4 C3 119.9(4) . . ?
C4 C5 C6 119.9(4) . . ?
C1 C6 C5 121.4(4) . . ?
C8 C7 C12 116.9(3) . . ?
C8 C7 Si1 123.2(3) . . ?
C12 C7 Si1 119.9(3) . . ?
C9 C8 C7 121.6(4) . . ?
C10 C9 C8 120.2(4) . . ?
C9 C10 C11 119.5(4) . . ?
C10 C11 C12 120.2(4) . . ?
C11 C12 C7 121.6(4) . . ?
C18 C13 C14 119.0(4) . . ?
C18 C13 Si1 119.4(4) . . ?
C14 C13 Si1 121.6(4) . . ?
C15 C14 C13 119.7(6) . . ?
C16 C15 C14 120.2(7) . . ?
C15 C16 C17 120.5(6) . . ?
C16 C17 C18 120.3(7) . . ?
C13 C18 C17 120.3(6) . . ?
C24 C19 C20 116.5(3) . . ?
C24 C19 Si2 122.5(3) . . ?
C20 C19 Si2 121.0(3) . . ?
C21 C20 C19 121.8(4) . . ?
C22 C21 C20 120.9(4) . . ?
C21 C22 C23 118.8(4) . . ?
C24 C23 C22 119.7(4) . . ?
C23 C24 C19 122.4(4) . . ?
C26 C25 C30 117.2(3) . . ?
C26 C25 Si2 122.2(3) . . ?
C30 C25 Si2 120.5(3) . . ?
C25 C26 C27 120.0(5) . . ?
C28 C27 C26 121.3(5) . . ?
C29 C28 C27 119.0(4) . . ?
C28 C29 C30 120.7(6) . . ?
C25 C30 C29 121.7(5) . . ?
C36 C31 C32 116.6(3) . . ?
C36 C31 Si2 120.7(3) . . ?
C32 C31 Si2 122.7(2) . . ?
C33 C32 C31 121.5(3) . . ?
C34 C33 C32 120.3(4) . . ?
C33 C34 C35 120.0(4) . . ?
C34 C35 C36 120.2(4) . . ?
C35 C36 C31 121.4(4) . . ?
C38 C37 C42 116.5(3) . . ?
C38 C37 Si3 121.0(3) . . ?
C42 C37 Si3 122.4(3) . . ?
C37 C38 C39 122.5(4) . . ?
C40 C39 C38 120.3(4) . . ?
C39 C40 C41 119.1(4) . . ?
C42 C41 C40 120.3(4) . . ?
C41 C42 C37 121.2(4) . . ?
C48 C43 C44 117.4(4) . . ?
C48 C43 Si3 120.7(3) . . ?
C44 C43 Si3 121.9(3) . . ?
C43 C44 C45 120.1(5) . . ?
C46 C45 C44 119.9(5) . . ?
C47 C46 C45 121.1(5) . . ?
C46 C47 C48 118.7(5) . . ?
C47 C48 C43 122.7(5) . . ?
C50 C49 C54 116.9(3) . . ?
C50 C49 Si3 122.9(3) . . ?
C54 C49 Si3 120.2(3) . . ?
C51 C50 C49 121.0(4) . . ?
C52 C51 C50 120.6(4) . . ?
C51 C52 C53 119.7(4) . . ?
C52 C53 C54 120.6(4) . . ?
C53 C54 C49 121.2(4) . . ?
C56 C55 O4 105.9(4) . . ?
C55 C56 C57 109.9(5) . . ?
C58 C57 C56 104.4(5) . . ?
C57 C58 O4 111.1(5) . . ?
O5 C59 C60 104.4(5) . . ?
C61 C60 C59 112.7(5) . . ?
C60 C61 C62 104.5(5) . . ?
O5 C62 C61 108.9(5) . . ?
C64 C63 O6 119.6(7) . . ?
C63 C64 C65 104.6(6) . . ?
C64 C65 C66 102.9(5) . . ?
O6 C66 C65 102.8(4) . . ?
O7 C67 C68 108.3(5) . . ?
C67 C68 C69 107.3(5) . . ?
C68 C69 C70 103.5(5) . . ?
O7 C70 C69 107.3(4) . . ?

loop_
_geom_bond_atom_site_label_1
_geom_bond_atom_site_label_2
_geom_bond_distance
_geom_bond_site_symmetry_2
_geom_bond_publ_flag
Dy1 O1 2.118(2) . ?
Dy1 O2 2.125(2) . ?
Dy1 O3 2.133(2) . ?
Dy1 O6 2.439(2) . ?
Dy1 O4 2.447(2) . ?
Dy1 O5 2.472(2) . ?
Si1 O1 1.600(2) . ?
Si1 C7 1.884(4) . ?
Si1 C1 1.882(3) . ?
Si1 C13 1.889(4) . ?
Si2 O2 1.591(2) . ?
Si2 C19 1.880(4) . ?
Si2 C25 1.880(3) . ?
Si2 C31 1.885(3) . ?
Si3 O3 1.593(2) . ?
Si3 C37 1.876(3) . ?
Si3 C43 1.886(4) . ?
Si3 C49 1.887(4) . ?
O4 C58 1.411(6) . ?
O4 C55 1.459(5) . ?
O5 C62 1.426(5) . ?
O5 C59 1.440(5) . ?
O6 C63 1.373(6) . ?
O6 C66 1.457(5) . ?
O7 C67 1.386(6) . ?
O7 C70 1.415(7) . ?
C1 C6 1.377(5) . ?
C1 C2 1.385(5) . ?
C2 C3 1.383(5) . ?
C3 C4 1.371(6) . ?
C4 C5 1.369(6) . ?
C5 C6 1.396(5) . ?
C7 C8 1.387(5) . ?
C7 C12 1.398(5) . ?
C8 C9 1.382(6) . ?
C9 C10 1.374(6) . ?
C10 C11 1.374(6) . ?
C11 C12 1.377(6) . ?
C13 C18 1.367(7) . ?
C13 C14 1.405(6) . ?
C14 C15 1.392(7) . ?
C15 C16 1.359(12) . ?
C16 C17 1.366(12) . ?
C17 C18 1.392(7) . ?
C19 C24 1.384(5) . ?
C19 C20 1.385(5) . ?
C20 C21 1.382(6) . ?
C21 C22 1.361(6) . ?
C22 C23 1.394(6) . ?
C23 C24 1.378(6) . ?
C25 C26 1.381(5) . ?
C25 C30 1.384(6) . ?
C26 C27 1.408(7) . ?
C27 C28 1.358(10) . ?
C28 C29 1.352(8) . ?
C29 C30 1.389(6) . ?
C31 C36 1.391(5) . ?
C31 C32 1.405(5) . ?
C32 C33 1.386(5) . ?
C33 C34 1.359(6) . ?
C34 C35 1.374(6) . ?
C35 C36 1.390(5) . ?
C37 C38 1.379(5) . ?
C37 C42 1.392(5) . ?
C38 C39 1.375(5) . ?
C39 C40 1.360(6) . ?
C40 C41 1.379(6) . ?
C41 C42 1.384(6) . ?
C43 C48 1.385(5) . ?
C43 C44 1.392(5) . ?
C44 C45 1.393(7) . ?
C45 C46 1.366(9) . ?
C46 C47 1.365(8) . ?
C47 C48 1.368(6) . ?
C49 C50 1.403(5) . ?
C49 C54 1.408(6) . ?
C50 C51 1.385(5) . ?
C51 C52 1.370(6) . ?
C52 C53 1.374(7) . ?
C53 C54 1.375(6) . ?
C55 C56 1.404(7) . ?
C56 C57 1.470(9) . ?
C57 C58 1.383(8) . ?
C59 C60 1.454(8) . ?
C60 C61 1.396(10) . ?
C61 C62 1.467(7) . ?
C63 C64 1.257(9) . ?
C64 C65 1.504(9) . ?
C65 C66 1.529(7) . ?
C67 C68 1.442(7) . ?
C68 C69 1.486(8) . ?
C69 C70 1.496(7) . ?
